data_2018971
loop_
_publ_author_name
'Wang, Bi-Qin'
'Yan, Hai-Biao'
'Huang, Zheng-Qing'
'Zhang, Zhi'

_publ_section_title
;
 Reversible high-temperature phase transition of a manganese(II) formate
 framework with imidazolium cations
;
_journal_coeditor_code LG3108
_journal_issue 6
_journal_name_full 'Acta Crystallographica Section C'
_journal_page_first 616
_journal_page_last 619
_journal_paper_doi 10.1107/S0108270113012638
_journal_volume 69
_journal_year 2013
_chemical_formula_iupac '(C3 H5 N2) [Mn (C H O2)3]'
_chemical_formula_moiety 'C3 H5 N2 +, C3 H3 Mn1 O6 -'
_chemical_formula_sum 'C6 H8 Mn N2 O6'
_chemical_formula_weight 259.08
_chemical_name_systematic
;
Poly[1<i>H</i>-imidazol-3-ium [tri-\m~2~-formato-manganese(II)]]
;
_space_group_IT_number 14
_symmetry_cell_setting monoclinic
_symmetry_space_group_name_Hall '-P 2yn'
_symmetry_space_group_name_H-M 'P 1 21/n 1'
_atom_sites_solution_hydrogens geom
_atom_sites_solution_primary direct
_atom_sites_solution_secondary difmap
_audit_creation_method SHELXL-97
_cell_angle_alpha 90.00
_cell_angle_beta 91.31(3)
_cell_angle_gamma 90.00
_cell_formula_units_Z 8
_cell_length_a 12.332(3)
_cell_length_b 12.461(3)
_cell_length_c 12.850(3)
_cell_measurement_reflns_used 10994
_cell_measurement_temperature 293(2)
_cell_measurement_theta_max 27.42
_cell_measurement_theta_min 3.17
_cell_volume 1974.1(8)
_computing_cell_refinement 'RAPID-AUTO (Rigaku, 2000)'
_computing_data_collection 'RAPID-AUTO (Rigaku, 2000)'
_computing_data_reduction 'RAPID-AUTO (Rigaku, 2000)'
_computing_molecular_graphics 'SHELXTL (Sheldrick, 2008) and DIAMOND (Brandenburg & Putz, 2005)'
_computing_publication_material 'SHELXTL (Sheldrick, 2008)'
_computing_structure_refinement 'SHELXTL (Sheldrick, 2008)'
_computing_structure_solution 'SHELXTL (Sheldrick, 2008)'
_diffrn_ambient_temperature 293(2)
_diffrn_measured_fraction_theta_full 0.997
_diffrn_measured_fraction_theta_max 0.997
_diffrn_measurement_device_type 'Rigaku Rapid'
_diffrn_measurement_method \w
_diffrn_radiation_monochromator graphite
_diffrn_radiation_source 'Rotating anode'
_diffrn_radiation_type MoK\a
_diffrn_radiation_wavelength 0.71073
_diffrn_reflns_av_R_equivalents 0.0285
_diffrn_reflns_av_sigmaI/netI 0.0231
_diffrn_reflns_limit_h_max 15
_diffrn_reflns_limit_h_min -15
_diffrn_reflns_limit_k_max 16
_diffrn_reflns_limit_k_min -16
_diffrn_reflns_limit_l_max 16
_diffrn_reflns_limit_l_min -16
_diffrn_reflns_number 18874
_diffrn_reflns_theta_full 27.43
_diffrn_reflns_theta_max 27.43
_diffrn_reflns_theta_min 3.17
_exptl_absorpt_coefficient_mu 1.349
_exptl_absorpt_correction_T_max 0.545
_exptl_absorpt_correction_T_min 0.446
_exptl_absorpt_correction_type multi-scan
_exptl_absorpt_process_details '(RAPID-AUTO; Rigaku, 2000)'
_exptl_crystal_colour colourless
_exptl_crystal_density_diffrn 1.743
_exptl_crystal_density_method 'not measured'
_exptl_crystal_description block
_exptl_crystal_F_000 1048
_exptl_crystal_size_max 0.5
_exptl_crystal_size_mid 0.45
_exptl_crystal_size_min 0.45
_refine_diff_density_max 0.365
_refine_diff_density_min -0.346
_refine_ls_extinction_method none
_refine_ls_goodness_of_fit_ref 1.052
_refine_ls_hydrogen_treatment constr
_refine_ls_matrix_type full
_refine_ls_number_parameters 271
_refine_ls_number_reflns 4488
_refine_ls_number_restraints 0
_refine_ls_restrained_S_all 1.052
_refine_ls_R_factor_all 0.0517
_refine_ls_R_factor_gt 0.0279
_refine_ls_shift/su_max 0.001
_refine_ls_shift/su_mean 0.000
_refine_ls_structure_factor_coef Fsqd
_refine_ls_weighting_details 'calc w=1/[\s^2^(Fo^2^)+(0.0263P)^2^+0.9936P] where P=(Fo^2^+2Fc^2^)/3'
_refine_ls_weighting_scheme calc
_refine_ls_wR_factor_gt 0.0588
_refine_ls_wR_factor_ref 0.0724
_reflns_number_gt 3025
_reflns_number_total 4488
_reflns_threshold_expression I>2sigma(I)
_cod_data_source_file lg3108.cif
_cod_data_source_block I_RT
_cod_original_cell_volume 1974.1(7)
_cod_original_sg_symbol_H-M 'P 21/n'
_cod_original_formula_sum 'C6 H8 Mn1 N2 O6'
_cod_database_code 2018971
_cod_database_fobs_code 2018971

loop_
_symmetry_equiv_pos_as_xyz
'x, y, z'
'-x+1/2, y+1/2, -z+1/2'
'-x, -y, -z'
'x-1/2, -y-1/2, z-1/2'

loop_
_atom_site_type_symbol
_atom_site_label
_atom_site_fract_x
_atom_site_fract_y
_atom_site_fract_z
_atom_site_U_iso_or_equiv
_atom_site_adp_type
_atom_site_calc_flag
_atom_site_refinement_flags
_atom_site_occupancy
_atom_site_symmetry_multiplicity
Mn Mn1 0.23949(2) 0.75287(2) 0.00823(2) 0.01852(8) Uani d . 1 1
Mn Mn2 0.73998(2) 0.74768(2) 0.00685(2) 0.01818(8) Uani d . 1 1
C C1 0.48867(16) 0.78333(19) 0.00373(16) 0.0305(5) Uani d . 1 1
H H1 0.4900 0.7308 0.0551 0.037 Uiso calc R 1 1
C C2 -0.00834(16) 0.72988(19) 0.04414(18) 0.0342(5) Uani d . 1 1
H H2 -0.0054 0.7993 0.0706 0.041 Uiso calc R 1 1
C C3 0.24711(17) 0.7810(2) 0.25854(16) 0.0314(5) Uani d . 1 1
H H3 0.1994 0.8388 0.2594 0.038 Uiso calc R 1 1
C C4 0.73572(17) 0.72935(19) 0.25561(16) 0.0316(5) Uani d . 1 1
H H4 0.7880 0.6755 0.2573 0.038 Uiso calc R 1 1
C C5 0.78179(17) 0.99722(17) -0.02302(18) 0.0305(5) Uani d . 1 1
H H5 0.7297 0.9968 -0.0765 0.037 Uiso calc R 1 1
C C6 0.72475(17) 0.49882(17) 0.01305(17) 0.0288(5) Uani d . 1 1
H H6 0.7851 0.5006 0.0578 0.035 Uiso calc R 1 1
O O1 0.07757(11) 0.69195(13) 0.01836(13) 0.0397(4) Uani d . 1 1
O O3 0.27906(14) 0.75159(15) 0.17279(11) 0.0462(5) Uani d . 1 1
O O6 0.39848(11) 0.81763(13) -0.02546(12) 0.0373(4) Uani d . 1 1
O O7 0.57760(10) 0.81345(13) -0.03009(11) 0.0329(4) Uani d . 1 1
O O8 0.79963(13) 0.91219(13) 0.02088(13) 0.0428(4) Uani d . 1 1
O O10 0.68150(12) 0.58561(12) -0.00958(13) 0.0367(4) Uani d . 1 1
O O11 0.70120(14) 0.75907(15) 0.17015(11) 0.0473(5) Uani d . 1 1
N N3 0.02918(17) 0.54480(18) 0.30825(16) 0.0449(5) Uani d . 1 1
H H3A 0.0430 0.5884 0.3587 0.054 Uiso calc R 1 1
N N4 -0.04583(16) 0.42174(17) 0.21481(16) 0.0412(5) Uani d . 1 1
H H4A -0.0893 0.3718 0.1940 0.049 Uiso calc R 1 1
C C10 0.0858(2) 0.5365(2) 0.2205(2) 0.0458(6) Uani d . 1 1
H H10A 0.1462 0.5769 0.2035 0.055 Uiso calc R 1 1
C C11 0.0397(2) 0.4598(2) 0.16248(19) 0.0422(6) Uani d . 1 1
H H11A 0.0624 0.4367 0.0977 0.051 Uiso calc R 1 1
C C12 -0.0511(2) 0.4751(2) 0.3041(2) 0.0491(7) Uani d . 1 1
H H12A -0.1026 0.4649 0.3549 0.059 Uiso calc R 1 1
N N1 0.44428(16) 0.5487(2) 0.19223(17) 0.0500(6) Uani d . 1 1
H H1A 0.3943 0.5695 0.1491 0.060 Uiso calc R 1 1
N N2 0.54806(16) 0.54070(19) 0.32563(16) 0.0434(5) Uani d . 1 1
H H2A 0.5780 0.5553 0.3851 0.052 Uiso calc R 1 1
C C7 0.5102(2) 0.4642(3) 0.1784(2) 0.0586(8) Uani d . 1 1
H H7A 0.5104 0.4182 0.1214 0.070 Uiso calc R 1 1
C C8 0.5755(2) 0.4597(2) 0.2629(2) 0.0524(7) Uani d . 1 1
H H8A 0.6299 0.4095 0.2757 0.063 Uiso calc R 1 1
C C9 0.4679(2) 0.5940(2) 0.2811(2) 0.0506(7) Uani d . 1 1
H H9A 0.4338 0.6540 0.3083 0.061 Uiso calc R 1 1
O O9 0.27267(15) 0.74094(15) 0.34257(11) 0.0484(5) Uani d . 1 1
O O12 -0.09929(11) 0.68830(14) 0.03988(14) 0.0434(4) Uani d . 1 1
O O4 0.69399(11) 0.40918(12) -0.01921(12) 0.0323(3) Uani d . 1 1
O O5 0.70566(13) 0.76626(14) 0.34045(11) 0.0398(4) Uani d . 1 1
O O2 0.82668(11) 1.08493(12) -0.00308(12) 0.0341(4) Uani d . 1 1

loop_
_atom_site_aniso_label
_atom_site_aniso_U_11
_atom_site_aniso_U_22
_atom_site_aniso_U_33
_atom_site_aniso_U_12
_atom_site_aniso_U_13
_atom_site_aniso_U_23
Mn1 0.01965(14) 0.01808(16) 0.01777(14) 0.00002(11) -0.00090(10) 0.00093(12)
Mn2 0.01980(14) 0.01772(16) 0.01700(14) -0.00074(11) -0.00027(10) -0.00025(12)
C1 0.0289(11) 0.0307(13) 0.0317(11) -0.0042(9) -0.0021(9) 0.0091(9)
C2 0.0247(10) 0.0310(13) 0.0470(13) -0.0017(9) 0.0031(9) -0.0091(11)
C3 0.0340(11) 0.0344(13) 0.0258(11) 0.0036(9) 0.0009(9) -0.0028(9)
C4 0.0331(11) 0.0354(14) 0.0263(11) 0.0033(9) 0.0008(9) -0.0007(10)
C5 0.0327(11) 0.0253(13) 0.0331(12) -0.0026(9) -0.0112(9) -0.0025(10)
C6 0.0292(10) 0.0258(13) 0.0311(11) 0.0003(9) -0.0057(8) -0.0002(9)
O1 0.0227(7) 0.0363(10) 0.0605(11) -0.0049(7) 0.0085(7) -0.0051(8)
O3 0.0583(11) 0.0611(13) 0.0190(7) 0.0092(9) -0.0026(7) -0.0022(8)
O6 0.0217(7) 0.0407(10) 0.0494(10) -0.0021(7) 0.0007(6) 0.0142(8)
O7 0.0206(7) 0.0386(10) 0.0396(9) 0.0011(6) 0.0015(6) 0.0145(7)
O8 0.0554(10) 0.0206(10) 0.0514(10) -0.0099(7) -0.0206(8) 0.0036(8)
O10 0.0364(8) 0.0184(9) 0.0546(10) -0.0021(6) -0.0109(7) -0.0004(7)
O11 0.0583(11) 0.0649(13) 0.0188(7) 0.0191(9) 0.0029(7) 0.0014(8)
N3 0.0562(13) 0.0376(13) 0.0401(11) 0.0027(10) -0.0121(10) -0.0151(10)
N4 0.0451(11) 0.0330(12) 0.0451(12) -0.0090(9) -0.0085(9) -0.0052(10)
C10 0.0537(15) 0.0389(15) 0.0449(15) -0.0131(12) 0.0010(12) 0.0001(12)
C11 0.0516(14) 0.0408(15) 0.0343(12) -0.0051(12) 0.0049(11) -0.0080(12)
C12 0.0502(15) 0.0608(19) 0.0365(14) 0.0022(14) 0.0072(11) 0.0017(13)
N1 0.0388(11) 0.0623(17) 0.0479(13) -0.0077(11) -0.0166(10) 0.0241(12)
N2 0.0453(11) 0.0487(14) 0.0355(11) -0.0025(10) -0.0133(9) 0.0019(10)
C7 0.0681(18) 0.062(2) 0.0459(16) -0.0029(16) -0.0002(14) -0.0136(15)
C8 0.0467(14) 0.0455(17) 0.0645(19) 0.0129(13) -0.0068(13) 0.0011(15)
C9 0.0419(14) 0.0439(17) 0.0660(18) 0.0080(12) 0.0015(13) 0.0039(15)
O9 0.0646(11) 0.0613(13) 0.0196(7) 0.0174(9) 0.0079(7) 0.0024(8)
O12 0.0210(7) 0.0374(10) 0.0717(12) -0.0002(7) -0.0013(7) 0.0035(9)
O4 0.0349(8) 0.0199(9) 0.0415(9) 0.0036(6) -0.0093(6) -0.0031(7)
O5 0.0520(10) 0.0488(11) 0.0183(7) 0.0084(8) -0.0027(7) -0.0005(7)
O2 0.0347(8) 0.0176(8) 0.0495(9) -0.0001(6) -0.0110(7) 0.0002(7)

loop_
_atom_type_symbol
_atom_type_description
_atom_type_scat_dispersion_real
_atom_type_scat_dispersion_imag
_atom_type_scat_source
C C 0.0033 0.0016 'International Tables Vol C Tables 4.2.6.8 and 6.1.1.4'
H H 0.0000 0.0000 'International Tables Vol C Tables 4.2.6.8 and 6.1.1.4'
N N 0.0061 0.0033 'International Tables Vol C Tables 4.2.6.8 and 6.1.1.4'
O O 0.0106 0.0060 'International Tables Vol C Tables 4.2.6.8 and 6.1.1.4'
Mn Mn 0.3368 0.7283 'International Tables Vol C Tables 4.2.6.8 and 6.1.1.4'

loop_
_geom_angle_atom_site_label_1
_geom_angle_atom_site_label_2
_geom_angle_atom_site_label_3
_geom_angle_site_symmetry_1
_geom_angle_site_symmetry_3
_geom_angle
O1 Mn1 O3 . . 97.35(7)
O1 Mn1 O6 . . 171.86(6)
O3 Mn1 O6 . . 90.75(7)
O1 Mn1 O2 . 3_675 88.95(6)
O3 Mn1 O2 . 3_675 96.47(7)
O6 Mn1 O2 . 3_675 89.34(6)
O1 Mn1 O4 . 3_665 91.01(6)
O3 Mn1 O4 . 3_665 81.58(6)
O6 Mn1 O4 . 3_665 90.97(6)
O2 Mn1 O4 3_675 3_665 178.03(6)
O1 Mn1 O5 . 4_575 82.24(7)
O3 Mn1 O5 . 4_575 173.05(7)
O6 Mn1 O5 . 4_575 89.82(7)
O2 Mn1 O5 3_675 4_575 90.47(6)
O4 Mn1 O5 3_665 4_575 91.48(6)
O1 Mn1 Mn2 . . 158.37(5)
O3 Mn1 Mn2 . . 78.42(5)
O6 Mn1 Mn2 . . 25.38(4)
O2 Mn1 Mn2 3_675 . 112.53(4)
O4 Mn1 Mn2 3_665 . 67.43(4)
O5 Mn1 Mn2 4_575 . 99.40(5)
O12 Mn2 O10 1_655 . 90.10(6)
O12 Mn2 O9 1_655 4_675 91.36(8)
O10 Mn2 O9 . 4_675 92.02(7)
O12 Mn2 O11 1_655 . 93.11(7)
O10 Mn2 O11 . . 94.33(7)
O9 Mn2 O11 4_675 . 172.22(7)
O12 Mn2 O8 1_655 . 89.97(6)
O10 Mn2 O8 . . 179.10(6)
O9 Mn2 O8 4_675 . 87.08(7)
O11 Mn2 O8 . . 86.55(7)
O12 Mn2 O7 1_655 . 177.95(6)
O10 Mn2 O7 . . 91.55(6)
O9 Mn2 O7 4_675 . 87.37(7)
O11 Mn2 O7 . . 87.98(6)
O8 Mn2 O7 . . 88.36(6)
O12 Mn2 Mn1 1_655 1_655 23.83(5)
O10 Mn2 Mn1 . 1_655 110.05(4)
O9 Mn2 Mn1 4_675 1_655 78.08(6)
O11 Mn2 Mn1 . 1_655 103.84(6)
O8 Mn2 Mn1 . 1_655 69.82(5)
O7 Mn2 Mn1 . 1_655 154.12(4)
O12 Mn2 Mn1 1_655 . 157.05(5)
O10 Mn2 Mn1 . . 71.18(4)
O9 Mn2 Mn1 4_675 . 102.17(6)
O11 Mn2 Mn1 . . 75.75(6)
O8 Mn2 Mn1 . . 108.95(5)
O7 Mn2 Mn1 . . 25.00(4)
Mn1 Mn2 Mn1 1_655 . 178.753(7)
O12 Mn2 Mn1 1_655 3_675 108.18(5)
O10 Mn2 Mn1 . 3_675 161.33(4)
O9 Mn2 Mn1 4_675 3_675 84.01(5)
O11 Mn2 Mn1 . 3_675 88.55(5)
O8 Mn2 Mn1 . 3_675 18.44(4)
O7 Mn2 Mn1 . 3_675 70.09(4)
Mn1 Mn2 Mn1 1_655 3_675 87.035(5)
Mn1 Mn2 Mn1 . 3_675 91.773(5)
O12 Mn2 Mn1 1_655 3_665 67.94(5)
O10 Mn2 Mn1 . 3_665 22.18(4)
O9 Mn2 Mn1 4_675 3_665 91.53(5)
O11 Mn2 Mn1 . 3_665 96.05(5)
O8 Mn2 Mn1 . 3_665 157.84(5)
O7 Mn2 Mn1 . 3_665 113.69(4)
Mn1 Mn2 Mn1 1_655 3_665 88.244(5)
Mn1 Mn2 Mn1 . 3_665 92.969(5)
Mn1 Mn2 Mn1 3_675 3_665 174.079(7)
O12 Mn2 Mn1 1_655 4_675 100.19(6)
O10 Mn2 Mn1 . 4_675 84.74(5)
O9 Mn2 Mn1 4_675 4_675 11.46(5)
O11 Mn2 Mn1 . 4_675 166.66(5)
O8 Mn2 Mn1 . 4_675 94.37(5)
O7 Mn2 Mn1 . 4_675 78.76(5)
Mn1 Mn2 Mn1 1_655 4_675 88.91(3)
Mn1 Mn2 Mn1 . 4_675 91.42(3)
Mn1 Mn2 Mn1 3_675 4_675 88.228(5)
Mn1 Mn2 Mn1 3_665 4_675 88.111(5)
O12 Mn2 Mn1 1_655 4_676 79.87(6)
O10 Mn2 Mn1 . 4_676 95.11(5)
O9 Mn2 Mn1 4_675 4_676 168.68(5)
O11 Mn2 Mn1 . 4_676 13.27(5)
O8 Mn2 Mn1 . 4_676 85.78(5)
O7 Mn2 Mn1 . 4_676 101.19(5)
Mn1 Mn2 Mn1 1_655 4_676 91.20(3)
Mn1 Mn2 Mn1 . 4_676 88.47(3)
Mn1 Mn2 Mn1 3_675 4_676 91.897(5)
Mn1 Mn2 Mn1 3_665 4_676 91.772(5)
Mn1 Mn2 Mn1 4_675 4_676 179.838(8)
O6 C1 O7 . . 125.5(2)
O6 C1 H1 . . 117.3
O7 C1 H1 . . 117.3
O1 C2 O12 . . 128.5(2)
O1 C2 H2 . . 115.8
O12 C2 H2 . . 115.8
O9 C3 O3 . . 125.8(2)
O9 C3 H3 . . 117.1
O3 C3 H3 . . 117.1
O11 C4 O5 . . 124.6(2)
O11 C4 H4 . . 117.7
O5 C4 H4 . . 117.7
O8 C5 O2 . . 126.3(2)
O8 C5 H5 . . 116.9
O2 C5 H5 . . 116.9
O10 C6 O4 . . 125.3(2)
O10 C6 H6 . . 117.3
O4 C6 H6 . . 117.3
C2 O1 Mn1 . . 134.38(16)
C3 O3 Mn1 . . 143.36(16)
C1 O6 Mn1 . . 128.18(14)
C1 O7 Mn2 . . 127.93(14)
C5 O8 Mn2 . . 136.17(15)
C6 O10 Mn2 . . 130.92(14)
C4 O11 Mn2 . . 140.14(15)
C12 N3 C10 . . 108.6(2)
C12 N3 H3A . . 125.7
C10 N3 H3A . . 125.7
C12 N4 C11 . . 108.0(2)
C12 N4 H4A . . 126.0
C11 N4 H4A . . 126.0
C11 C10 N3 . . 107.6(2)
C11 C10 H10A . . 126.2
N3 C10 H10A . . 126.2
C10 C11 N4 . . 107.5(2)
C10 C11 H11A . . 126.2
N4 C11 H11A . . 126.2
N3 C12 N4 . . 108.2(2)
N3 C12 H12A . . 125.9
N4 C12 H12A . . 125.9
C9 N1 C7 . . 109.4(2)
C9 N1 H1A . . 125.3
C7 N1 H1A . . 125.3
C9 N2 C8 . . 108.5(2)
C9 N2 H2A . . 125.8
C8 N2 H2A . . 125.8
C8 C7 N1 . . 106.3(3)
C8 C7 H7A . . 126.9
N1 C7 H7A . . 126.9
C7 C8 N2 . . 107.5(2)
C7 C8 H8A . . 126.2
N2 C8 H8A . . 126.2
N1 C9 N2 . . 108.3(3)
N1 C9 H9A . . 125.8
N2 C9 H9A . . 125.8
C3 O9 Mn2 . 4_576 141.63(16)
C2 O12 Mn2 . 1_455 134.15(17)
C6 O4 Mn1 . 3_665 134.09(14)
C4 O5 Mn1 . 4_676 139.75(15)
C5 O2 Mn1 . 3_675 129.88(14)

loop_
_geom_bond_atom_site_label_1
_geom_bond_atom_site_label_2
_geom_bond_site_symmetry_2
_geom_bond_distance
_geom_bond_publ_flag
Mn1 O1 . 2.1430(14) y
Mn1 O3 . 2.1594(16) y
Mn1 O6 . 2.1728(14) y
Mn1 O2 3_675 2.1801(16) y
Mn1 O4 3_665 2.1828(16) y
Mn1 O5 4_575 2.1996(15) y
Mn1 Mn2 . 6.1727(13) y
Mn2 O12 1_655 2.1489(15) y
Mn2 O10 . 2.1531(16) y
Mn2 O9 4_675 2.1629(15) y
Mn2 O11 . 2.1675(15) y
Mn2 O8 . 2.1839(17) y
Mn2 O7 . 2.2053(14) y
Mn2 Mn1 1_655 6.1598(13) y
Mn2 Mn1 3_675 6.2318(13) y
Mn2 Mn1 3_665 6.2454(13) y
Mn2 Mn1 4_675 6.4073(13) y
Mn2 Mn1 4_676 6.4430(14) y
C1 O6 . 1.242(2) ?
C1 O7 . 1.247(2) ?
C1 H1 . 0.9300 ?
C2 O1 . 1.213(2) ?
C2 O12 . 1.235(2) ?
C2 H2 . 0.9300 ?
C3 O9 . 1.224(3) ?
C3 O3 . 1.234(2) ?
C3 H3 . 0.9300 ?
C4 O11 . 1.226(3) ?
C4 O5 . 1.247(2) ?
C4 H4 . 0.9300 ?
C5 O8 . 1.218(3) ?
C5 O2 . 1.249(2) ?
C5 H5 . 0.9300 ?
C6 O10 . 1.238(2) ?
C6 O4 . 1.247(2) ?
C6 H6 . 0.9300 ?
N3 C12 . 1.318(3) ?
N3 C10 . 1.343(3) ?
N3 H3A . 0.8600 ?
N4 C12 . 1.329(3) ?
N4 C11 . 1.350(3) ?
N4 H4A . 0.8600 ?
C10 C11 . 1.331(4) ?
C10 H10A . 0.9300 ?
C11 H11A . 0.9300 ?
C12 H12A . 0.9300 ?
N1 C9 . 1.301(3) ?
N1 C7 . 1.344(4) ?
N1 H1A . 0.8600 ?
N2 C9 . 1.312(3) ?
N2 C8 . 1.340(3) ?
N2 H2A . 0.8600 ?
C7 C8 . 1.338(4) ?
C7 H7A . 0.9300 ?
C8 H8A . 0.9300 ?
C9 H9A . 0.9300 ?
O9 Mn2 4_576 2.1629(15) ?
O12 Mn2 1_455 2.1489(15) ?
O4 Mn1 3_665 2.1828(16) ?
O5 Mn1 4_676 2.1996(15) ?
O2 Mn1 3_675 2.1801(16) ?

loop_
_geom_hbond_atom_site_label_D
_geom_hbond_atom_site_label_H
_geom_hbond_atom_site_label_A
_geom_hbond_site_symmetry_A
_geom_hbond_distance_DH
_geom_hbond_distance_HA
_geom_hbond_distance_DA
_geom_hbond_angle_DHA
N3 H3A O7 4_576 0.86 1.92 2.781(3) 179
N4 H4A O5 2_545 0.86 1.99 2.842(3) 172
N1 H1A O4 3_665 0.86 1.99 2.820(3) 162
N2 H2A O2 2_645 0.86 1.93 2.780(3) 168
C9 H9A O9 . 0.93 2.31 3.140(3) 148
C11 H11A O12 3_565 0.93 2.41 3.286(3) 157
